data_8106736
loop_
_publ_author_name
'Guo, Jin-Bo'
'Li, Shi-Hui'

_publ_section_title
;
 Crystal structure of bis(4-(1H-pyrazol-5-yl)pyridine-\k2
 N:N&#x2032;)-bis(2-(2-((2,6-difluorophenyl)amino)phenyl)acetate-\kO)cadmium(II),
 C44H34N8CdCl4O4
;
_journal_issue 6
_journal_name_full 'Zeitschrift f\"ur Kristallographie - New Crystal Structures'
_journal_page_first 969
_journal_page_last 970
_journal_paper_doi 10.1515/ncrs-2017-0102
_journal_volume 232
_journal_year 2017
_chemical_formula_sum 'C44 H34 Cd Cl4 N8 O4'
_chemical_formula_weight 992.99
_space_group_IT_number 14
_space_group_name_Hall '-P 2ybc'
_space_group_name_H-M_alt 'P 1 21/c 1'
_symmetry_cell_setting monoclinic
_symmetry_space_group_name_H-M 'P 1 21/c 1'
_atom_sites_solution_hydrogens geom
_atom_sites_solution_primary direct
_atom_sites_solution_secondary difmap
_cell_angle_alpha 90.00
_cell_angle_beta 99.7540(10)
_cell_angle_gamma 90.00
_cell_formula_units_Z 2
_cell_length_a 9.7056(2)
_cell_length_b 14.3244(3)
_cell_length_c 15.3626(3)
_cell_measurement_reflns_used 6049
_cell_measurement_temperature 296(2)
_cell_measurement_theta_max 27.35
_cell_measurement_theta_min 2.56
_cell_volume 2104.94(7)
_computing_cell_refinement 'Bruker SMART'
_computing_data_collection 'Bruker SMART'
_computing_data_reduction 'Bruker SAINT'
_computing_molecular_graphics 'Bruker SHELXTL'
_computing_publication_material 'Bruker SHELXTL'
_computing_structure_refinement 'SHELXL-97 (Sheldrick, 1997)'
_computing_structure_solution 'SHELXS-97 (Sheldrick, 1990)'
_diffrn_ambient_temperature 296(2)
_diffrn_measured_fraction_theta_full 0.999
_diffrn_measured_fraction_theta_max 0.999
_diffrn_measurement_device_type 'CCD area detector'
_diffrn_measurement_method 'phi and omega scans'
_diffrn_radiation_monochromator graphite
_diffrn_radiation_source 'fine-focus sealed tube'
_diffrn_radiation_type MoK\a
_diffrn_radiation_wavelength 0.71073
_diffrn_reflns_av_R_equivalents 0.0355
_diffrn_reflns_av_sigmaI/netI 0.0317
_diffrn_reflns_limit_h_max 10
_diffrn_reflns_limit_h_min -11
_diffrn_reflns_limit_k_max 17
_diffrn_reflns_limit_k_min -17
_diffrn_reflns_limit_l_max 16
_diffrn_reflns_limit_l_min -18
_diffrn_reflns_number 15541
_diffrn_reflns_theta_full 25.50
_diffrn_reflns_theta_max 25.50
_diffrn_reflns_theta_min 1.96
_diffrn_standards_decay_% 0
_diffrn_standards_interval_count 0
_diffrn_standards_interval_time 0
_diffrn_standards_number 0
_exptl_absorpt_coefficient_mu 0.827
_exptl_absorpt_correction_T_max 0.8014
_exptl_absorpt_correction_T_min 0.7279
_exptl_absorpt_correction_type multi-scan
_exptl_absorpt_process_details sadabs
_exptl_crystal_colour colourless
_exptl_crystal_density_diffrn 1.567
_exptl_crystal_density_method 'not measured'
_exptl_crystal_description block
_exptl_crystal_F_000 1004
_exptl_crystal_size_max 0.41
_exptl_crystal_size_mid 0.32
_exptl_crystal_size_min 0.28
_refine_diff_density_max 0.299
_refine_diff_density_min -0.304
_refine_diff_density_rms 0.053
_refine_ls_extinction_method none
_refine_ls_goodness_of_fit_ref 1.042
_refine_ls_hydrogen_treatment constr
_refine_ls_matrix_type full
_refine_ls_number_parameters 281
_refine_ls_number_reflns 3916
_refine_ls_number_restraints 0
_refine_ls_restrained_S_all 1.042
_refine_ls_R_factor_all 0.0357
_refine_ls_R_factor_gt 0.0271
_refine_ls_shift/su_max 0.000
_refine_ls_shift/su_mean 0.000
_refine_ls_structure_factor_coef Fsqd
_refine_ls_weighting_details 'calc w=1/[\s^2^(Fo^2^)+(0.0251P)^2^+0.8347P] where P=(Fo^2^+2Fc^2^)/3'
_refine_ls_weighting_scheme calc
_refine_ls_wR_factor_gt 0.0593
_refine_ls_wR_factor_ref 0.0632
_reflns_number_gt 3305
_reflns_number_total 3916
_reflns_threshold_expression >2sigma(I)
_cod_data_source_file suppl_ncrs-2017-0102_suppl.cif
_cod_data_source_block a
_cod_depositor_comments
;
The following automatic conversions were performed:

data item '_symmetry_cell_setting' value 'Monoclinic' was changed to
'monoclinic' in accordance with the built-in table derived from the
CIF Core dictionary named 'cif_core.dic' version 2.4.5 last updated
on 2014-11-21.

Automatic conversion script
Id: cif_fix_values 8738 2021-04-28 16:35:53Z antanas 
;
_cod_original_sg_symbol_H-M P2(1)/c
_cod_database_code 8106736

loop_
_symmetry_equiv_pos_as_xyz
'x, y, z'
'-x, y+1/2, -z+1/2'
'-x, -y, -z'
'x, -y-1/2, z-1/2'

loop_
_atom_site_label
_atom_site_type_symbol
_atom_site_fract_x
_atom_site_fract_y
_atom_site_fract_z
_atom_site_U_iso_or_equiv
_atom_site_adp_type
_atom_site_occupancy
_atom_site_symmetry_multiplicity
_atom_site_calc_flag
_atom_site_refinement_flags
_atom_site_disorder_assembly
_atom_site_disorder_group
Cd1 Cd 0.5000 0.5000 0.0000 0.02525(8) Uani 1 2 d S . .
Cl1 Cl -0.01106(9) 1.02161(5) -0.13655(5) 0.0604(2) Uani 1 1 d . . .
Cl2 Cl 0.43714(10) 0.94438(6) 0.11272(5) 0.0698(2) Uani 1 1 d . . .
N1 N 0.2092(2) 0.89303(14) -0.03446(14) 0.0378(5) Uani 1 1 d . . .
N2 N 0.6388(2) 0.59542(12) 0.10400(12) 0.0327(4) Uani 1 1 d . . .
N3 N 0.5709(2) 0.91377(12) 0.38330(12) 0.0323(4) Uani 1 1 d . . .
N4 N 0.58459(19) 0.66741(12) 0.14308(11) 0.0289(4) Uani 1 1 d . . .
H4 H 0.5010 0.6883 0.1271 0.035 Uiso 1 1 calc R . .
O1 O 0.33851(18) 0.72262(11) 0.04983(11) 0.0419(4) Uani 1 1 d . . .
O2 O 0.29393(17) 0.58216(10) -0.01035(11) 0.0380(4) Uani 1 1 d . . .
C1 C 0.7677(3) 0.58519(16) 0.14839(16) 0.0389(6) Uani 1 1 d . . .
H1 H 0.8301 0.5397 0.1362 0.047 Uiso 1 1 calc R . .
C2 C 0.7976(3) 0.65099(16) 0.21537(16) 0.0387(6) Uani 1 1 d . . .
H2 H 0.8807 0.6584 0.2549 0.046 Uiso 1 1 calc R . .
C3 C 0.6770(2) 0.70289(14) 0.21022(14) 0.0282(5) Uani 1 1 d . . .
C4 C 0.6406(2) 0.77903(14) 0.26620(14) 0.0281(5) Uani 1 1 d . . .
C5 C 0.5038(3) 0.79654(16) 0.27378(15) 0.0356(6) Uani 1 1 d . . .
H5 H 0.4318 0.7632 0.2397 0.043 Uiso 1 1 calc R . .
C6 C 0.7424(3) 0.83333(17) 0.31681(16) 0.0399(6) Uani 1 1 d . . .
H6 H 0.8360 0.8258 0.3121 0.048 Uiso 1 1 calc R . .
C7 C 0.4740(3) 0.86353(17) 0.33197(15) 0.0375(6) Uani 1 1 d . . .
H7 H 0.3807 0.8744 0.3357 0.045 Uiso 1 1 calc R . .
C8 C 0.7036(3) 0.89851(17) 0.37418(16) 0.0395(6) Uani 1 1 d . . .
H8 H 0.7733 0.9336 0.4082 0.047 Uiso 1 1 calc R . .
C9 C 0.2635(2) 0.66551(14) 0.00247(14) 0.0284(5) Uani 1 1 d . . .
C10 C 0.1234(2) 0.70103(15) -0.04653(15) 0.0322(5) Uani 1 1 d . . .
H10A H 0.0622 0.6486 -0.0652 0.039 Uiso 1 1 calc R . .
H10B H 0.0791 0.7398 -0.0075 0.039 Uiso 1 1 calc R . .
C11 C 0.1463(2) 0.75718(15) -0.12630(14) 0.0290(5) Uani 1 1 d . . .
C12 C 0.1924(2) 0.84984(15) -0.11815(14) 0.0320(5) Uani 1 1 d . . .
C13 C 0.2205(3) 0.89681(17) -0.19272(16) 0.0396(6) Uani 1 1 d . . .
H13 H 0.2532 0.9579 -0.1875 0.048 Uiso 1 1 calc R . .
C14 C 0.2003(3) 0.85349(18) -0.27415(16) 0.0430(6) Uani 1 1 d . . .
H14 H 0.2181 0.8859 -0.3235 0.052 Uiso 1 1 calc R . .
C15 C 0.1541(3) 0.76290(18) -0.28274(16) 0.0419(6) Uani 1 1 d . . .
H15 H 0.1402 0.7338 -0.3377 0.050 Uiso 1 1 calc R . .
C16 C 0.1287(2) 0.71549(17) -0.20907(16) 0.0359(6) Uani 1 1 d . . .
H16 H 0.0989 0.6538 -0.2149 0.043 Uiso 1 1 calc R . .
C17 C 0.2297(3) 0.98808(15) -0.02138(16) 0.0391(6) Uani 1 1 d . . .
C18 C 0.3365(3) 1.02311(18) 0.04314(18) 0.0497(7) Uani 1 1 d . . .
C19 C 0.3631(4) 1.1166(2) 0.0549(2) 0.0705(10) Uani 1 1 d . . .
H19 H 0.4352 1.1371 0.0984 0.085 Uiso 1 1 calc R . .
C20 C 0.2815(5) 1.1801(2) 0.0015(2) 0.0775(12) Uani 1 1 d . . .
H20 H 0.3023 1.2434 0.0065 0.093 Uiso 1 1 calc R . .
C21 C 0.1707(4) 1.14997(19) -0.0584(2) 0.0641(9) Uani 1 1 d . . .
H21 H 0.1141 1.1930 -0.0930 0.077 Uiso 1 1 calc R . .
C22 C 0.1419(3) 1.05543(17) -0.06793(17) 0.0468(7) Uani 1 1 d . . .
H1D H 0.254(3) 0.8617(17) 0.0036(16) 0.037(8) Uiso 1 1 d . . .

loop_
_atom_site_aniso_label
_atom_site_aniso_U_11
_atom_site_aniso_U_22
_atom_site_aniso_U_33
_atom_site_aniso_U_23
_atom_site_aniso_U_13
_atom_site_aniso_U_12
Cd1 0.03510(14) 0.01949(11) 0.02062(12) -0.00061(9) 0.00315(9) -0.00082(10)
Cl1 0.0641(5) 0.0563(4) 0.0597(5) 0.0127(3) 0.0072(4) 0.0199(4)
Cl2 0.0821(6) 0.0655(5) 0.0524(5) -0.0023(4) -0.0159(4) -0.0104(4)
N1 0.0566(15) 0.0263(10) 0.0279(11) 0.0016(9) -0.0008(10) 0.0035(10)
N2 0.0382(12) 0.0269(9) 0.0320(10) -0.0090(8) 0.0033(9) 0.0032(8)
N3 0.0378(12) 0.0311(10) 0.0274(10) -0.0059(8) 0.0039(9) 0.0011(9)
N4 0.0283(11) 0.0290(9) 0.0280(10) -0.0072(8) 0.0011(8) 0.0034(8)
O1 0.0434(11) 0.0341(9) 0.0416(10) -0.0040(8) -0.0120(8) 0.0054(8)
O2 0.0425(10) 0.0276(9) 0.0432(10) -0.0017(7) 0.0050(8) 0.0085(7)
C1 0.0340(14) 0.0344(13) 0.0466(15) -0.0110(11) 0.0018(12) 0.0070(11)
C2 0.0309(13) 0.0384(13) 0.0427(14) -0.0139(11) -0.0058(11) 0.0019(11)
C3 0.0305(13) 0.0273(11) 0.0256(12) -0.0047(9) 0.0014(10) -0.0015(9)
C4 0.0321(13) 0.0268(11) 0.0238(11) -0.0029(9) 0.0001(10) 0.0000(9)
C5 0.0301(13) 0.0418(13) 0.0329(13) -0.0139(10) -0.0006(11) -0.0034(10)
C6 0.0267(13) 0.0467(14) 0.0457(15) -0.0157(12) 0.0047(12) -0.0019(11)
C7 0.0300(13) 0.0473(14) 0.0344(13) -0.0114(11) 0.0027(11) 0.0017(11)
C8 0.0359(14) 0.0398(13) 0.0407(14) -0.0166(11) 0.0008(12) -0.0076(11)
C9 0.0357(13) 0.0274(11) 0.0233(11) 0.0037(9) 0.0082(10) 0.0022(10)
C10 0.0319(13) 0.0296(12) 0.0337(13) -0.0011(9) 0.0012(11) 0.0012(10)
C11 0.0258(12) 0.0294(11) 0.0290(12) 0.0007(9) -0.0031(10) 0.0068(9)
C12 0.0365(14) 0.0308(12) 0.0267(12) -0.0003(9) 0.0002(10) 0.0063(10)
C13 0.0479(16) 0.0325(12) 0.0378(14) 0.0024(10) 0.0053(12) 0.0045(11)
C14 0.0494(17) 0.0521(16) 0.0281(13) 0.0061(11) 0.0086(12) 0.0083(13)
C15 0.0404(16) 0.0546(16) 0.0282(13) -0.0068(11) -0.0010(12) 0.0052(12)
C16 0.0308(13) 0.0366(13) 0.0369(13) -0.0081(10) -0.0041(11) 0.0025(10)
C17 0.0594(17) 0.0298(13) 0.0303(12) -0.0022(10) 0.0137(12) -0.0016(11)
C18 0.071(2) 0.0404(15) 0.0387(15) -0.0058(11) 0.0121(15) -0.0099(13)
C19 0.109(3) 0.0478(18) 0.057(2) -0.0180(15) 0.022(2) -0.0244(18)
C20 0.136(4) 0.0303(15) 0.076(2) -0.0140(16) 0.045(2) -0.017(2)
C21 0.105(3) 0.0324(15) 0.063(2) 0.0042(14) 0.037(2) 0.0100(17)
C22 0.0674(19) 0.0357(14) 0.0405(15) 0.0019(11) 0.0177(14) 0.0062(13)

loop_
_atom_type_symbol
_atom_type_description
_atom_type_scat_dispersion_real
_atom_type_scat_dispersion_imag
_atom_type_scat_source
C C 0.0033 0.0016 'International Tables Vol C Tables 4.2.6.8 and 6.1.1.4'
H H 0.0000 0.0000 'International Tables Vol C Tables 4.2.6.8 and 6.1.1.4'
N N 0.0061 0.0033 'International Tables Vol C Tables 4.2.6.8 and 6.1.1.4'
O O 0.0106 0.0060 'International Tables Vol C Tables 4.2.6.8 and 6.1.1.4'
Cd Cd -0.8075 1.2024 'International Tables Vol C Tables 4.2.6.8 and 6.1.1.4'
Cl Cl 0.1484 0.1585 'International Tables Vol C Tables 4.2.6.8 and 6.1.1.4'

loop_
_geom_angle_atom_site_label_1
_geom_angle_atom_site_label_2
_geom_angle_atom_site_label_3
_geom_angle
_geom_angle_site_symmetry_1
_geom_angle_site_symmetry_3
O2 Cd1 O2 180.0 3_665 .
O2 Cd1 N2 81.89(6) 3_665 .
O2 Cd1 N2 98.11(6) . .
O2 Cd1 N2 98.11(6) 3_665 3_665
O2 Cd1 N2 81.89(6) . 3_665
N2 Cd1 N2 180.0 . 3_665
O2 Cd1 N3 92.37(6) 3_665 2_645
O2 Cd1 N3 87.63(6) . 2_645
N2 Cd1 N3 89.73(7) . 2_645
N2 Cd1 N3 90.27(7) 3_665 2_645
O2 Cd1 N3 87.63(6) 3_665 4_575
O2 Cd1 N3 92.37(6) . 4_575
N2 Cd1 N3 90.27(7) . 4_575
N2 Cd1 N3 89.73(7) 3_665 4_575
N3 Cd1 N3 180.00(9) 2_645 4_575
C17 N1 C12 123.7(2) . .
C17 N1 H1D 113.3(18) . .
C12 N1 H1D 112.5(18) . .
C1 N2 N4 105.14(18) . .
C1 N2 Cd1 131.90(15) . .
N4 N2 Cd1 121.86(14) . .
C7 N3 C8 116.48(19) . .
C7 N3 Cd1 117.56(15) . 2_655
C8 N3 Cd1 124.89(15) . 2_655
N2 N4 C3 111.80(18) . .
N2 N4 H4 124.1 . .
C3 N4 H4 124.1 . .
C9 O2 Cd1 134.51(15) . .
N2 C1 C2 111.5(2) . .
N2 C1 H1 124.3 . .
C2 C1 H1 124.3 . .
C3 C2 C1 104.7(2) . .
C3 C2 H2 127.6 . .
C1 C2 H2 127.6 . .
N4 C3 C2 106.83(18) . .
N4 C3 C4 122.3(2) . .
C2 C3 C4 130.8(2) . .
C5 C4 C6 117.1(2) . .
C5 C4 C3 121.1(2) . .
C6 C4 C3 121.7(2) . .
C7 C5 C4 119.6(2) . .
C7 C5 H5 120.2 . .
C4 C5 H5 120.2 . .
C8 C6 C4 119.5(2) . .
C8 C6 H6 120.3 . .
C4 C6 H6 120.3 . .
N3 C7 C5 123.8(2) . .
N3 C7 H7 118.1 . .
C5 C7 H7 118.1 . .
N3 C8 C6 123.4(2) . .
N3 C8 H8 118.3 . .
C6 C8 H8 118.3 . .
O1 C9 O2 126.0(2) . .
O1 C9 C10 116.97(19) . .
O2 C9 C10 117.0(2) . .
C11 C10 C9 109.64(18) . .
C11 C10 H10A 109.7 . .
C9 C10 H10A 109.7 . .
C11 C10 H10B 109.7 . .
C9 C10 H10B 109.7 . .
H10A C10 H10B 108.2 . .
C16 C11 C12 118.5(2) . .
C16 C11 C10 120.0(2) . .
C12 C11 C10 121.34(19) . .
C13 C12 C11 119.2(2) . .
C13 C12 N1 121.9(2) . .
C11 C12 N1 118.9(2) . .
C14 C13 C12 120.7(2) . .
C14 C13 H13 119.7 . .
C12 C13 H13 119.7 . .
C15 C14 C13 120.4(2) . .
C15 C14 H14 119.8 . .
C13 C14 H14 119.8 . .
C14 C15 C16 119.2(2) . .
C14 C15 H15 120.4 . .
C16 C15 H15 120.4 . .
C15 C16 C11 121.9(2) . .
C15 C16 H16 119.0 . .
C11 C16 H16 119.0 . .
N1 C17 C18 121.7(2) . .
N1 C17 C22 122.9(2) . .
C18 C17 C22 115.4(2) . .
C19 C18 C17 122.9(3) . .
C19 C18 Cl2 118.7(3) . .
C17 C18 Cl2 118.35(19) . .
C18 C19 C20 119.3(3) . .
C18 C19 H19 120.4 . .
C20 C19 H19 120.4 . .
C21 C20 C19 120.1(3) . .
C21 C20 H20 120.0 . .
C19 C20 H20 120.0 . .
C20 C21 C22 120.2(3) . .
C20 C21 H21 119.9 . .
C22 C21 H21 119.9 . .
C21 C22 C17 121.7(3) . .
C21 C22 Cl1 118.2(2) . .
C17 C22 Cl1 120.1(2) . .

loop_
_geom_bond_atom_site_label_1
_geom_bond_atom_site_label_2
_geom_bond_distance
_geom_bond_site_symmetry_2
Cd1 O2 2.3028(16) 3_665
Cd1 O2 2.3028(16) .
Cd1 N2 2.3465(18) .
Cd1 N2 2.3465(18) 3_665
Cd1 N3 2.3730(17) 2_645
Cd1 N3 2.3730(18) 4_575
Cl1 C22 1.738(3) .
Cl2 C18 1.736(3) .
N1 C17 1.386(3) .
N1 C12 1.411(3) .
N1 H1D 0.80(2) .
N2 C1 1.328(3) .
N2 N4 1.345(2) .
N3 C7 1.331(3) .
N3 C8 1.337(3) .
N3 Cd1 2.3730(17) 2_655
N4 C3 1.346(3) .
N4 H4 0.8600 .
O1 C9 1.245(3) .
O2 C9 1.253(2) .
C1 C2 1.389(3) .
C1 H1 0.9300 .
C2 C3 1.378(3) .
C2 H2 0.9300 .
C3 C4 1.469(3) .
C4 C5 1.375(3) .
C4 C6 1.388(3) .
C5 C7 1.375(3) .
C5 H5 0.9300 .
C6 C8 1.379(3) .
C6 H6 0.9300 .
C7 H7 0.9300 .
C8 H8 0.9300 .
C9 C10 1.525(3) .
C10 C11 1.513(3) .
C10 H10A 0.9700 .
C10 H10B 0.9700 .
C11 C16 1.389(3) .
C11 C12 1.400(3) .
C12 C13 1.395(3) .
C13 C14 1.380(3) .
C13 H13 0.9300 .
C14 C15 1.372(4) .
C14 H14 0.9300 .
C15 C16 1.378(3) .
C15 H15 0.9300 .
C16 H16 0.9300 .
C17 C18 1.400(4) .
C17 C22 1.401(4) .
C18 C19 1.370(4) .
C19 C20 1.380(5) .
C19 H19 0.9300 .
C20 C21 1.362(5) .
C20 H20 0.9300 .
C21 C22 1.385(4) .
C21 H21 0.9300 .

loop_
_geom_hbond_atom_site_label_D
_geom_hbond_atom_site_label_H
_geom_hbond_atom_site_label_A
_geom_hbond_distance_DH
_geom_hbond_distance_HA
_geom_hbond_distance_DA
_geom_hbond_angle_DHA
_geom_hbond_site_symmetry_A
N4 H4 O1 0.86 1.87 2.688(2) 157.6 .
N1 H1D O1 0.80(2) 2.22(3) 2.943(3) 149(2) .

loop_
_geom_torsion_atom_site_label_1
_geom_torsion_atom_site_label_2
_geom_torsion_atom_site_label_3
_geom_torsion_atom_site_label_4
_geom_torsion
_geom_torsion_site_symmetry_1
_geom_torsion_site_symmetry_2
_geom_torsion_site_symmetry_3
_geom_torsion_site_symmetry_4
O2 Cd1 N2 C1 -8.1(2) 3_665 . . .
O2 Cd1 N2 C1 171.9(2) . . . .
N2 Cd1 N2 C1 -62(100) 3_665 . . .
N3 Cd1 N2 C1 84.3(2) 2_645 . . .
N3 Cd1 N2 C1 -95.7(2) 4_575 . . .
O2 Cd1 N2 N4 -174.24(17) 3_665 . . .
O2 Cd1 N2 N4 5.76(17) . . . .
N2 Cd1 N2 N4 131(100) 3_665 . . .
N3 Cd1 N2 N4 -81.80(16) 2_645 . . .
N3 Cd1 N2 N4 98.20(16) 4_575 . . .
C1 N2 N4 C3 0.6(3) . . . .
Cd1 N2 N4 C3 169.92(14) . . . .
O2 Cd1 O2 C9 -118(100) 3_665 . . .
N2 Cd1 O2 C9 25.5(2) . . . .
N2 Cd1 O2 C9 -154.5(2) 3_665 . . .
N3 Cd1 O2 C9 114.9(2) 2_645 . . .
N3 Cd1 O2 C9 -65.1(2) 4_575 . . .
N4 N2 C1 C2 -0.7(3) . . . .
Cd1 N2 C1 C2 -168.51(17) . . . .
N2 C1 C2 C3 0.6(3) . . . .
N2 N4 C3 C2 -0.2(3) . . . .
N2 N4 C3 C4 -176.92(19) . . . .
C1 C2 C3 N4 -0.2(3) . . . .
C1 C2 C3 C4 176.1(2) . . . .
N4 C3 C4 C5 22.5(3) . . . .
C2 C3 C4 C5 -153.3(3) . . . .
N4 C3 C4 C6 -160.7(2) . . . .
C2 C3 C4 C6 23.5(4) . . . .
C6 C4 C5 C7 -2.0(3) . . . .
C3 C4 C5 C7 174.9(2) . . . .
C5 C4 C6 C8 2.7(4) . . . .
C3 C4 C6 C8 -174.3(2) . . . .
C8 N3 C7 C5 2.1(4) . . . .
Cd1 N3 C7 C5 -166.66(19) 2_655 . . .
C4 C5 C7 N3 -0.4(4) . . . .
C7 N3 C8 C6 -1.4(4) . . . .
Cd1 N3 C8 C6 166.43(19) 2_655 . . .
C4 C6 C8 N3 -1.0(4) . . . .
Cd1 O2 C9 O1 -22.8(3) . . . .
Cd1 O2 C9 C10 155.27(15) . . . .
O1 C9 C10 C11 77.6(2) . . . .
O2 C9 C10 C11 -100.7(2) . . . .
C9 C10 C11 C16 97.1(2) . . . .
C9 C10 C11 C12 -79.5(3) . . . .
C16 C11 C12 C13 -0.7(3) . . . .
C10 C11 C12 C13 176.0(2) . . . .
C16 C11 C12 N1 179.4(2) . . . .
C10 C11 C12 N1 -4.0(3) . . . .
C17 N1 C12 C13 12.0(4) . . . .
C17 N1 C12 C11 -168.0(2) . . . .
C11 C12 C13 C14 1.4(4) . . . .
N1 C12 C13 C14 -178.6(2) . . . .
C12 C13 C14 C15 -1.0(4) . . . .
C13 C14 C15 C16 -0.3(4) . . . .
C14 C15 C16 C11 1.0(4) . . . .
C12 C11 C16 C15 -0.5(4) . . . .
C10 C11 C16 C15 -177.2(2) . . . .
C12 N1 C17 C18 -131.4(3) . . . .
C12 N1 C17 C22 52.0(4) . . . .
N1 C17 C18 C19 177.0(3) . . . .
C22 C17 C18 C19 -6.1(4) . . . .
N1 C17 C18 Cl2 -4.4(4) . . . .
C22 C17 C18 Cl2 172.5(2) . . . .
C17 C18 C19 C20 0.2(5) . . . .
Cl2 C18 C19 C20 -178.4(3) . . . .
C18 C19 C20 C21 4.0(5) . . . .
C19 C20 C21 C22 -2.0(5) . . . .
C20 C21 C22 C17 -4.3(4) . . . .
C20 C21 C22 Cl1 173.2(2) . . . .
N1 C17 C22 C21 -175.1(3) . . . .
C18 C17 C22 C21 8.1(4) . . . .
N1 C17 C22 Cl1 7.4(3) . . . .
C18 C17 C22 Cl1 -169.4(2) . . . .
